data_7705901
loop_
_publ_author_name
'Wu, Chen-Ming'
'Tsai, Jae-En'
'Lee, Gene-Hsiang'
'Yang, En-Che'

_publ_section_title
;
 Slow magnetization relaxation in a tetrahedrally coordinated mononuclear
 Co(II) complex exclusively ligated with phenanthroline ligands.
;
_journal_issue 46
_journal_name_full 'Dalton transactions (Cambridge, England : 2003)'
_journal_page_first 16813
_journal_page_last 16820
_journal_paper_doi 10.1039/d0dt03481a
_journal_volume 49
_journal_year 2020
_chemical_formula_sum 'C48 H32 Cl2 Co N4 O8'
_chemical_formula_weight 922.61
_space_group_IT_number 2
_space_group_name_Hall '-P 1'
_space_group_name_H-M_alt 'P -1'
_symmetry_cell_setting triclinic
_symmetry_space_group_name_H-M 'P -1'
_atom_sites_solution_hydrogens geom
_atom_sites_solution_primary direct
_atom_sites_solution_secondary difmap
_audit_creation_method SHELXL-97
_audit_update_record
;
2020-02-27 deposited with the CCDC.	2020-10-28 downloaded from the CCDC.
;
_cell_angle_alpha 88.1321(11)
_cell_angle_beta 89.0043(11)
_cell_angle_gamma 79.0659(10)
_cell_formula_units_Z 2
_cell_length_a 7.8409(4)
_cell_length_b 12.8630(6)
_cell_length_c 20.4373(10)
_cell_measurement_reflns_used 6047
_cell_measurement_temperature 200(2)
_cell_measurement_theta_max 25.03
_cell_measurement_theta_min 2.53
_cell_volume 2022.63(17)
_computing_cell_refinement 'Bruker SAINT'
_computing_data_collection 'Bruker SMART'
_computing_data_reduction 'Bruker SAINT'
_computing_molecular_graphics 'Bruker SHELXTL'
_computing_publication_material 'Bruker SHELXTL'
_computing_structure_refinement 'SHELXL-97 (Sheldrick, 1997)'
_computing_structure_solution 'SHELXS-97 (Sheldrick, 1990)'
_diffrn_ambient_temperature 200(2)
_diffrn_measured_fraction_theta_full 0.998
_diffrn_measured_fraction_theta_max 0.998
_diffrn_measurement_device_type 'BRUKER SMART APEXCCD area detector'
_diffrn_measurement_method 'omega scans'
_diffrn_radiation_monochromator graphite
_diffrn_radiation_source 'fine-focus sealed tube'
_diffrn_radiation_type MoK\a
_diffrn_radiation_wavelength 0.71073
_diffrn_reflns_av_R_equivalents 0.0311
_diffrn_reflns_av_sigmaI/netI 0.0392
_diffrn_reflns_limit_h_max 10
_diffrn_reflns_limit_h_min -10
_diffrn_reflns_limit_k_max 16
_diffrn_reflns_limit_k_min -16
_diffrn_reflns_limit_l_max 26
_diffrn_reflns_limit_l_min -26
_diffrn_reflns_number 26412
_diffrn_reflns_theta_full 27.50
_diffrn_reflns_theta_max 27.50
_diffrn_reflns_theta_min 1.00
_exptl_absorpt_coefficient_mu 0.621
_exptl_absorpt_correction_T_max 0.9127
_exptl_absorpt_correction_T_min 0.8121
_exptl_absorpt_correction_type multi-scan
_exptl_absorpt_process_details 'SADABS (Bruker, 2001)'
_exptl_crystal_colour red
_exptl_crystal_density_diffrn 1.515
_exptl_crystal_density_meas ?
_exptl_crystal_density_method 'not measured'
_exptl_crystal_description plate
_exptl_crystal_F_000 946
_exptl_crystal_size_max 0.35
_exptl_crystal_size_mid 0.30
_exptl_crystal_size_min 0.15
_refine_diff_density_max 0.717
_refine_diff_density_min -0.381
_refine_diff_density_rms 0.061
_refine_ls_extinction_method none
_refine_ls_goodness_of_fit_ref 1.042
_refine_ls_hydrogen_treatment constr
_refine_ls_matrix_type full
_refine_ls_number_parameters 568
_refine_ls_number_reflns 9268
_refine_ls_number_restraints 0
_refine_ls_restrained_S_all 1.042
_refine_ls_R_factor_all 0.0595
_refine_ls_R_factor_gt 0.0480
_refine_ls_shift/su_max 0.001
_refine_ls_shift/su_mean 0.000
_refine_ls_structure_factor_coef Fsqd
_refine_ls_weighting_details 'calc w=1/[\s^2^(Fo^2^)+(0.0564P)^2^+1.1039P] where P=(Fo^2^+2Fc^2^)/3'
_refine_ls_weighting_scheme calc
_refine_ls_wR_factor_gt 0.1153
_refine_ls_wR_factor_ref 0.1225
_reflns_number_gt 7669
_reflns_number_total 9268
_reflns_threshold_expression >2sigma(I)
_cod_data_source_file d0dt03481a2.cif
_cod_data_source_block ic16900
_cod_depositor_comments
;
The following automatic conversions were performed:

data item '_symmetry_cell_setting' value 'Triclinic' was changed to
'triclinic' in accordance with the
/home/data/users/saulius/crontab/automatic-downloads/rss-feeds/RSC/lib/dictionaries/cif_core.dic
dictionary named 'cif_core.dic' version 2.4.2 last updated on
2011-04-26.

data item '_exptl_crystal_density_meas' value 'not_measured' was
changed to '?' -- the value is perceived as not measured.

Automatic conversion script
Id: cif_fix_values 7556 2019-12-06 15:28:31Z antanas 
;
_cod_original_sg_symbol_H-M P-1
_cod_database_code 7705901

loop_
_symmetry_equiv_pos_as_xyz
'x, y, z'
'-x, -y, -z'

loop_
_atom_site_label
_atom_site_type_symbol
_atom_site_fract_x
_atom_site_fract_y
_atom_site_fract_z
_atom_site_U_iso_or_equiv
_atom_site_adp_type
_atom_site_occupancy
_atom_site_symmetry_multiplicity
_atom_site_calc_flag
_atom_site_refinement_flags
_atom_site_disorder_assembly
_atom_site_disorder_group
Co Co 0.58762(4) 0.74499(2) 0.254611(14) 0.02731(9) Uani 1 1 d . . .
N1 N 0.7124(2) 0.65024(14) 0.32651(9) 0.0271(4) Uani 1 1 d . . .
N2 N 0.4097(2) 0.79330(14) 0.32552(9) 0.0275(4) Uani 1 1 d . . .
N3 N 0.6386(2) 0.86913(15) 0.20011(9) 0.0311(4) Uani 1 1 d . . .
N4 N 0.5844(2) 0.67758(14) 0.16698(9) 0.0285(4) Uani 1 1 d . . .
C1 C 0.8559(3) 0.57502(18) 0.32424(11) 0.0304(5) Uani 1 1 d . . .
C2 C 0.9099(3) 0.51055(19) 0.38001(12) 0.0368(5) Uani 1 1 d . . .
H2 H 1.0107 0.4565 0.3777 0.044 Uiso 1 1 calc R . .
C3 C 0.8182(3) 0.5254(2) 0.43717(12) 0.0388(6) Uani 1 1 d . . .
H3 H 0.8564 0.4825 0.4748 0.047 Uiso 1 1 calc R . .
C4 C 0.6675(3) 0.60376(19) 0.44075(11) 0.0338(5) Uani 1 1 d . . .
C5 C 0.5647(4) 0.6249(2) 0.49901(12) 0.0416(6) Uani 1 1 d . . .
H5 H 0.5982 0.5840 0.5378 0.050 Uiso 1 1 calc R . .
C6 C 0.4217(3) 0.7016(2) 0.50009(12) 0.0409(6) Uani 1 1 d . . .
H6 H 0.3565 0.7146 0.5396 0.049 Uiso 1 1 calc R . .
C7 C 0.3674(3) 0.7633(2) 0.44216(11) 0.0340(5) Uani 1 1 d . . .
C8 C 0.2239(3) 0.8477(2) 0.44042(12) 0.0379(5) Uani 1 1 d . . .
H8 H 0.1583 0.8664 0.4792 0.045 Uiso 1 1 calc R . .
C9 C 0.1792(3) 0.90231(19) 0.38326(12) 0.0350(5) Uani 1 1 d . . .
H9 H 0.0856 0.9613 0.3827 0.042 Uiso 1 1 calc R . .
C10 C 0.2706(3) 0.87211(17) 0.32500(11) 0.0300(5) Uani 1 1 d . . .
C11 C 0.6177(3) 0.66329(18) 0.38350(10) 0.0287(5) Uani 1 1 d . . .
C12 C 0.4608(3) 0.74174(17) 0.38351(10) 0.0284(5) Uani 1 1 d . . .
C13 C 0.9513(3) 0.55865(18) 0.26158(11) 0.0311(5) Uani 1 1 d . . .
C14 C 1.0206(3) 0.4560(2) 0.24223(13) 0.0387(6) Uani 1 1 d . . .
H14 H 1.0160 0.3974 0.2713 0.046 Uiso 1 1 calc R . .
C15 C 1.0953(4) 0.4394(2) 0.18133(14) 0.0468(6) Uani 1 1 d . . .
H15 H 1.1404 0.3692 0.1683 0.056 Uiso 1 1 calc R . .
C16 C 1.1056(4) 0.5239(2) 0.13879(14) 0.0485(7) Uani 1 1 d . . .
H16 H 1.1546 0.5114 0.0963 0.058 Uiso 1 1 calc R . .
C17 C 1.0448(3) 0.6262(2) 0.15803(12) 0.0405(6) Uani 1 1 d . . .
H17 H 1.0552 0.6844 0.1294 0.049 Uiso 1 1 calc R . .
C18 C 0.9689(3) 0.64356(19) 0.21917(11) 0.0339(5) Uani 1 1 d . . .
H18 H 0.9281 0.7140 0.2326 0.041 Uiso 1 1 calc R . .
C19 C 0.2144(3) 0.92549(19) 0.26199(11) 0.0325(5) Uani 1 1 d . . .
C20 C 0.2188(3) 0.8684(2) 0.20498(12) 0.0384(5) Uani 1 1 d . . .
H20 H 0.2576 0.7937 0.2067 0.046 Uiso 1 1 calc R . .
C21 C 0.1675(4) 0.9192(2) 0.14598(14) 0.0503(7) Uani 1 1 d . . .
H21 H 0.1712 0.8797 0.1073 0.060 Uiso 1 1 calc R . .
C22 C 0.1108(4) 1.0274(3) 0.14338(15) 0.0566(8) Uani 1 1 d . . .
H22 H 0.0761 1.0626 0.1028 0.068 Uiso 1 1 calc R . .
C23 C 0.1042(4) 1.0847(2) 0.19945(16) 0.0541(7) Uani 1 1 d . . .
H23 H 0.0650 1.1592 0.1973 0.065 Uiso 1 1 calc R . .
C24 C 0.1540(3) 1.0347(2) 0.25883(14) 0.0423(6) Uani 1 1 d . . .
H24 H 0.1470 1.0747 0.2974 0.051 Uiso 1 1 calc R . .
C25 C 0.6514(3) 0.96602(18) 0.21882(13) 0.0368(5) Uani 1 1 d . . .
C26 C 0.6609(4) 1.0472(2) 0.17180(15) 0.0515(7) Uani 1 1 d . . .
H26 H 0.6630 1.1168 0.1854 0.062 Uiso 1 1 calc R . .
C27 C 0.6672(4) 1.0260(2) 0.10687(15) 0.0560(8) Uani 1 1 d . . .
H27 H 0.6769 1.0806 0.0754 0.067 Uiso 1 1 calc R . .
C28 C 0.6596(4) 0.9239(2) 0.08621(13) 0.0446(6) Uani 1 1 d . . .
C29 C 0.6716(4) 0.8932(3) 0.01968(14) 0.0557(8) Uani 1 1 d . . .
H29 H 0.6862 0.9439 -0.0138 0.067 Uiso 1 1 calc R . .
C30 C 0.6626(4) 0.7937(3) 0.00332(13) 0.0535(7) Uani 1 1 d . . .
H30 H 0.6740 0.7749 -0.0413 0.064 Uiso 1 1 calc R . .
C31 C 0.6361(3) 0.7159(2) 0.05226(12) 0.0407(6) Uani 1 1 d . . .
C32 C 0.6297(4) 0.6105(2) 0.03930(12) 0.0468(7) Uani 1 1 d . . .
H32 H 0.6445 0.5867 -0.0043 0.056 Uiso 1 1 calc R . .
C33 C 0.6023(4) 0.5417(2) 0.08913(12) 0.0414(6) Uani 1 1 d . . .
H33 H 0.6007 0.4698 0.0803 0.050 Uiso 1 1 calc R . .
C34 C 0.5766(3) 0.57760(18) 0.15346(11) 0.0319(5) Uani 1 1 d . . .
C35 C 0.6386(3) 0.84883(19) 0.13515(11) 0.0337(5) Uani 1 1 d . . .
C36 C 0.6180(3) 0.74496(19) 0.11771(11) 0.0325(5) Uani 1 1 d . . .
C37 C 0.6552(3) 0.98120(18) 0.28998(13) 0.0360(5) Uani 1 1 d . . .
C38 C 0.5523(3) 1.0689(2) 0.31884(15) 0.0460(7) Uani 1 1 d . . .
H38 H 0.4859 1.1232 0.2922 0.055 Uiso 1 1 calc R . .
C39 C 0.5473(4) 1.0764(2) 0.38605(16) 0.0532(7) Uani 1 1 d . . .
H39 H 0.4762 1.1358 0.4055 0.064 Uiso 1 1 calc R . .
C40 C 0.6445(4) 0.9988(2) 0.42534(14) 0.0482(7) Uani 1 1 d . . .
H40 H 0.6394 1.0046 0.4716 0.058 Uiso 1 1 calc R . .
C41 C 0.7489(3) 0.9127(2) 0.39751(13) 0.0420(6) Uani 1 1 d . . .
H41 H 0.8162 0.8592 0.4244 0.050 Uiso 1 1 calc R . .
C42 C 0.7550(3) 0.90491(19) 0.33018(12) 0.0365(5) Uani 1 1 d . . .
H42 H 0.8288 0.8463 0.3110 0.044 Uiso 1 1 calc R . .
C43 C 0.5458(3) 0.50618(18) 0.20850(11) 0.0315(5) Uani 1 1 d . . .
C44 C 0.4283(3) 0.5416(2) 0.25854(12) 0.0352(5) Uani 1 1 d . . .
H44 H 0.3619 0.6115 0.2561 0.042 Uiso 1 1 calc R . .
C45 C 0.4078(4) 0.4760(2) 0.31142(12) 0.0423(6) Uani 1 1 d . . .
H45 H 0.3265 0.5005 0.3451 0.051 Uiso 1 1 calc R . .
C46 C 0.5046(4) 0.3747(2) 0.31571(13) 0.0477(7) Uani 1 1 d . . .
H46 H 0.4917 0.3302 0.3527 0.057 Uiso 1 1 calc R . .
C47 C 0.6200(4) 0.3381(2) 0.26634(14) 0.0478(7) Uani 1 1 d . . .
H47 H 0.6865 0.2682 0.2694 0.057 Uiso 1 1 calc R . .
C48 C 0.6396(3) 0.40286(19) 0.21218(12) 0.0389(6) Uani 1 1 d . . .
H48 H 0.7170 0.3767 0.1776 0.047 Uiso 1 1 calc R . .
Cl1 Cl 0.06553(8) 0.23019(5) 0.42196(3) 0.04320(16) Uani 1 1 d . . .
O1 O 0.1850(3) 0.2683(2) 0.37860(13) 0.0788(8) Uani 1 1 d . . .
O2 O 0.1344(4) 0.12541(16) 0.44335(12) 0.0759(8) Uani 1 1 d . . .
O3 O -0.0923(3) 0.2342(3) 0.38851(13) 0.0940(9) Uani 1 1 d . . .
O4 O 0.0297(3) 0.29562(16) 0.47729(11) 0.0642(6) Uani 1 1 d . . .
Cl2 Cl 0.83577(10) 0.26971(5) 0.03522(3) 0.04543(17) Uani 1 1 d . . .
O5 O 0.6737(4) 0.2730(2) 0.07089(13) 0.0845(8) Uani 1 1 d . . .
O6 O 0.8052(5) 0.3522(2) -0.01031(15) 0.1276(14) Uani 1 1 d . . .
O7 O 0.9582(5) 0.2799(3) 0.08038(18) 0.1312(15) Uani 1 1 d . . .
O8 O 0.8859(4) 0.17048(18) 0.00440(11) 0.0742(7) Uani 1 1 d . . .

loop_
_atom_site_aniso_label
_atom_site_aniso_U_11
_atom_site_aniso_U_22
_atom_site_aniso_U_33
_atom_site_aniso_U_23
_atom_site_aniso_U_13
_atom_site_aniso_U_12
Co 0.03131(17) 0.02741(16) 0.02254(15) 0.00076(11) 0.00144(11) -0.00425(12)
N1 0.0266(9) 0.0289(9) 0.0260(9) 0.0005(7) -0.0006(7) -0.0063(7)
N2 0.0270(9) 0.0304(9) 0.0254(9) -0.0012(7) 0.0000(7) -0.0063(7)
N3 0.0304(10) 0.0305(10) 0.0323(10) 0.0033(8) -0.0018(8) -0.0064(8)
N4 0.0300(10) 0.0306(10) 0.0249(9) 0.0005(7) 0.0003(7) -0.0058(8)
C1 0.0292(11) 0.0296(11) 0.0329(12) -0.0009(9) -0.0025(9) -0.0062(9)
C2 0.0341(12) 0.0350(13) 0.0393(13) 0.0047(10) -0.0040(10) -0.0021(10)
C3 0.0423(14) 0.0419(14) 0.0307(12) 0.0073(10) -0.0059(10) -0.0051(11)
C4 0.0375(13) 0.0385(13) 0.0267(11) 0.0021(9) -0.0029(9) -0.0107(10)
C5 0.0490(15) 0.0524(16) 0.0231(11) 0.0050(10) -0.0008(10) -0.0097(12)
C6 0.0443(14) 0.0554(16) 0.0240(11) -0.0018(11) 0.0051(10) -0.0126(12)
C7 0.0345(12) 0.0428(13) 0.0267(11) -0.0040(10) 0.0033(9) -0.0122(10)
C8 0.0354(13) 0.0468(14) 0.0328(12) -0.0107(11) 0.0087(10) -0.0104(11)
C9 0.0290(12) 0.0374(13) 0.0382(13) -0.0073(10) 0.0034(10) -0.0048(10)
C10 0.0271(11) 0.0298(11) 0.0344(12) -0.0047(9) -0.0003(9) -0.0080(9)
C11 0.0294(11) 0.0330(11) 0.0251(10) -0.0013(9) -0.0010(8) -0.0091(9)
C12 0.0282(11) 0.0319(11) 0.0267(11) -0.0030(9) 0.0009(9) -0.0093(9)
C13 0.0259(11) 0.0337(12) 0.0333(12) -0.0027(9) -0.0008(9) -0.0038(9)
C14 0.0391(13) 0.0336(13) 0.0437(14) -0.0041(10) 0.0013(11) -0.0075(10)
C15 0.0498(16) 0.0396(14) 0.0507(16) -0.0140(12) 0.0071(13) -0.0068(12)
C16 0.0487(16) 0.0589(17) 0.0382(14) -0.0124(13) 0.0098(12) -0.0100(13)
C17 0.0397(14) 0.0458(15) 0.0356(13) 0.0033(11) 0.0038(11) -0.0079(11)
C18 0.0300(12) 0.0333(12) 0.0364(12) 0.0005(10) 0.0026(10) -0.0020(9)
C19 0.0248(11) 0.0358(12) 0.0361(12) 0.0004(10) -0.0018(9) -0.0040(9)
C20 0.0361(13) 0.0392(13) 0.0380(13) -0.0033(10) -0.0039(10) -0.0013(10)
C21 0.0459(16) 0.0641(19) 0.0377(14) -0.0008(13) -0.0057(12) -0.0023(14)
C22 0.0523(18) 0.066(2) 0.0466(17) 0.0161(15) -0.0065(14) -0.0015(15)
C23 0.0518(17) 0.0406(15) 0.0651(19) 0.0132(14) -0.0036(14) 0.0010(13)
C24 0.0397(14) 0.0368(13) 0.0479(15) -0.0011(11) -0.0007(11) -0.0010(11)
C25 0.0344(13) 0.0295(12) 0.0471(14) 0.0034(10) -0.0047(10) -0.0080(10)
C26 0.0594(18) 0.0346(14) 0.0631(19) 0.0086(13) -0.0115(14) -0.0163(13)
C27 0.070(2) 0.0449(16) 0.0573(18) 0.0238(14) -0.0128(15) -0.0249(15)
C28 0.0467(15) 0.0486(16) 0.0397(14) 0.0154(12) -0.0058(12) -0.0144(12)
C29 0.066(2) 0.067(2) 0.0367(15) 0.0208(14) -0.0019(13) -0.0222(16)
C30 0.0617(19) 0.071(2) 0.0286(13) 0.0093(13) 0.0021(12) -0.0162(16)
C31 0.0436(14) 0.0510(15) 0.0260(12) 0.0027(10) 0.0012(10) -0.0065(12)
C32 0.0563(17) 0.0572(17) 0.0259(12) -0.0093(11) 0.0008(11) -0.0069(14)
C33 0.0493(15) 0.0418(14) 0.0330(13) -0.0086(11) -0.0022(11) -0.0068(12)
C34 0.0325(12) 0.0338(12) 0.0297(11) -0.0030(9) -0.0024(9) -0.0064(9)
C35 0.0335(12) 0.0364(12) 0.0311(12) 0.0066(9) -0.0011(9) -0.0080(10)
C36 0.0317(12) 0.0387(13) 0.0259(11) 0.0035(9) -0.0013(9) -0.0045(10)
C37 0.0317(12) 0.0298(12) 0.0489(14) -0.0044(10) -0.0031(10) -0.0110(10)
C38 0.0363(14) 0.0303(13) 0.0720(19) -0.0069(12) -0.0034(13) -0.0067(11)
C39 0.0402(15) 0.0457(16) 0.074(2) -0.0228(15) 0.0107(14) -0.0076(13)
C40 0.0447(15) 0.0559(17) 0.0482(16) -0.0164(13) 0.0095(12) -0.0185(13)
C41 0.0374(13) 0.0455(15) 0.0460(15) -0.0054(12) -0.0004(11) -0.0147(11)
C42 0.0325(12) 0.0335(12) 0.0444(14) -0.0084(10) -0.0018(10) -0.0070(10)
C43 0.0350(12) 0.0316(12) 0.0305(11) -0.0025(9) -0.0043(9) -0.0121(10)
C44 0.0339(12) 0.0372(13) 0.0363(13) -0.0008(10) -0.0027(10) -0.0107(10)
C45 0.0436(14) 0.0514(16) 0.0359(13) -0.0014(11) 0.0035(11) -0.0196(12)
C46 0.0624(18) 0.0465(16) 0.0390(14) 0.0086(12) -0.0055(13) -0.0239(14)
C47 0.0643(18) 0.0303(13) 0.0508(16) 0.0036(11) -0.0107(14) -0.0137(12)
C48 0.0457(14) 0.0322(12) 0.0400(13) -0.0061(10) -0.0027(11) -0.0097(11)
Cl1 0.0407(3) 0.0403(3) 0.0463(4) 0.0011(3) 0.0076(3) -0.0031(3)
O1 0.0599(14) 0.0728(16) 0.0934(18) 0.0366(14) 0.0306(13) 0.0040(12)
O2 0.114(2) 0.0357(11) 0.0690(15) 0.0047(10) 0.0308(14) 0.0036(12)
O3 0.0556(15) 0.161(3) 0.0689(17) -0.0282(17) -0.0061(12) -0.0238(17)
O4 0.0813(16) 0.0423(11) 0.0651(14) -0.0108(10) -0.0007(12) -0.0001(11)
Cl2 0.0661(4) 0.0333(3) 0.0354(3) 0.0000(2) -0.0004(3) -0.0058(3)
O5 0.109(2) 0.0633(15) 0.0866(18) -0.0222(13) 0.0437(16) -0.0319(15)
O6 0.190(4) 0.081(2) 0.089(2) 0.0463(17) 0.050(2) 0.019(2)
O7 0.118(3) 0.125(3) 0.143(3) -0.076(2) -0.062(2) 0.014(2)
O8 0.1015(19) 0.0579(14) 0.0614(14) -0.0283(11) 0.0027(13) -0.0060(13)

loop_
_atom_type_symbol
_atom_type_description
_atom_type_scat_dispersion_real
_atom_type_scat_dispersion_imag
_atom_type_scat_source
C C 0.0033 0.0016 'International Tables Vol C Tables 4.2.6.8 and 6.1.1.4'
H H 0.0000 0.0000 'International Tables Vol C Tables 4.2.6.8 and 6.1.1.4'
N N 0.0061 0.0033 'International Tables Vol C Tables 4.2.6.8 and 6.1.1.4'
O O 0.0106 0.0060 'International Tables Vol C Tables 4.2.6.8 and 6.1.1.4'
Cl Cl 0.1484 0.1585 'International Tables Vol C Tables 4.2.6.8 and 6.1.1.4'
Co Co 0.3494 0.9721 'International Tables Vol C Tables 4.2.6.8 and 6.1.1.4'

loop_
_geom_angle_atom_site_label_1
_geom_angle_atom_site_label_2
_geom_angle_atom_site_label_3
_geom_angle
_geom_angle_site_symmetry_1
_geom_angle_site_symmetry_3
_geom_angle_publ_flag
N3 Co N4 83.60(8) . . ?
N3 Co N1 134.94(8) . . ?
N4 Co N1 115.52(7) . . ?
N3 Co N2 111.07(8) . . ?
N4 Co N2 135.41(7) . . ?
N1 Co N2 84.29(7) . . ?
C1 N1 C11 119.20(19) . . ?
C1 N1 Co 130.47(15) . . ?
C11 N1 Co 110.00(14) . . ?
C10 N2 C12 119.06(19) . . ?
C10 N2 Co 130.46(15) . . ?
C12 N2 Co 109.95(14) . . ?
C25 N3 C35 119.5(2) . . ?
C25 N3 Co 129.22(17) . . ?
C35 N3 Co 110.78(15) . . ?
C34 N4 C36 119.35(19) . . ?
C34 N4 Co 129.41(15) . . ?
C36 N4 Co 110.62(15) . . ?
N1 C1 C2 120.5(2) . . ?
N1 C1 C13 118.41(19) . . ?
C2 C1 C13 121.0(2) . . ?
C3 C2 C1 120.3(2) . . ?
C2 C3 C4 120.2(2) . . ?
C11 C4 C3 117.0(2) . . ?
C11 C4 C5 119.3(2) . . ?
C3 C4 C5 123.7(2) . . ?
C6 C5 C4 121.5(2) . . ?
C5 C6 C7 120.3(2) . . ?
C12 C7 C8 116.9(2) . . ?
C12 C7 C6 119.7(2) . . ?
C8 C7 C6 123.4(2) . . ?
C9 C8 C7 120.0(2) . . ?
C8 C9 C10 120.4(2) . . ?
N2 C10 C9 120.7(2) . . ?
N2 C10 C19 118.6(2) . . ?
C9 C10 C19 120.7(2) . . ?
N1 C11 C4 122.8(2) . . ?
N1 C11 C12 117.78(19) . . ?
C4 C11 C12 119.5(2) . . ?
N2 C12 C7 122.7(2) . . ?
N2 C12 C11 117.84(19) . . ?
C7 C12 C11 119.5(2) . . ?
C14 C13 C18 118.5(2) . . ?
C14 C13 C1 119.8(2) . . ?
C18 C13 C1 121.6(2) . . ?
C15 C14 C13 120.2(2) . . ?
C14 C15 C16 120.6(2) . . ?
C17 C16 C15 120.1(2) . . ?
C16 C17 C18 119.6(2) . . ?
C17 C18 C13 120.8(2) . . ?
C20 C19 C24 118.9(2) . . ?
C20 C19 C10 121.0(2) . . ?
C24 C19 C10 120.0(2) . . ?
C21 C20 C19 120.7(2) . . ?
C22 C21 C20 119.8(3) . . ?
C23 C22 C21 120.1(3) . . ?
C22 C23 C24 120.7(3) . . ?
C23 C24 C19 119.8(3) . . ?
N3 C25 C26 120.4(2) . . ?
N3 C25 C37 116.4(2) . . ?
C26 C25 C37 123.3(2) . . ?
C27 C26 C25 120.1(3) . . ?
C26 C27 C28 120.4(2) . . ?
C35 C28 C27 116.6(2) . . ?
C35 C28 C29 118.9(3) . . ?
C27 C28 C29 124.5(2) . . ?
C30 C29 C28 121.3(2) . . ?
C29 C30 C31 121.0(3) . . ?
C36 C31 C32 116.9(2) . . ?
C36 C31 C30 118.8(3) . . ?
C32 C31 C30 124.3(2) . . ?
C33 C32 C31 120.3(2) . . ?
C32 C33 C34 119.8(2) . . ?
N4 C34 C33 120.7(2) . . ?
N4 C34 C43 117.68(19) . . ?
C33 C34 C43 121.6(2) . . ?
N3 C35 C28 122.8(2) . . ?
N3 C35 C36 117.3(2) . . ?
C28 C35 C36 119.9(2) . . ?
N4 C36 C31 122.8(2) . . ?
N4 C36 C35 117.5(2) . . ?
C31 C36 C35 119.8(2) . . ?
C42 C37 C38 118.6(2) . . ?
C42 C37 C25 120.1(2) . . ?
C38 C37 C25 121.2(2) . . ?
C39 C38 C37 119.9(3) . . ?
C40 C39 C38 120.8(3) . . ?
C41 C40 C39 120.0(3) . . ?
C40 C41 C42 119.5(3) . . ?
C41 C42 C37 121.2(2) . . ?
C48 C43 C44 119.1(2) . . ?
C48 C43 C34 119.9(2) . . ?
C44 C43 C34 121.0(2) . . ?
C45 C44 C43 120.4(2) . . ?
C44 C45 C46 120.3(3) . . ?
C47 C46 C45 120.0(2) . . ?
C46 C47 C48 120.2(3) . . ?
C47 C48 C43 119.9(2) . . ?
O2 Cl1 O3 110.48(19) . . ?
O2 Cl1 O1 110.04(14) . . ?
O3 Cl1 O1 108.50(17) . . ?
O2 Cl1 O4 109.25(14) . . ?
O3 Cl1 O4 107.94(15) . . ?
O1 Cl1 O4 110.62(16) . . ?
O7 Cl2 O6 113.6(3) . . ?
O7 Cl2 O8 109.09(18) . . ?
O6 Cl2 O8 111.24(18) . . ?
O7 Cl2 O5 106.7(2) . . ?
O6 Cl2 O5 105.9(2) . . ?
O8 Cl2 O5 110.20(15) . . ?

loop_
_geom_bond_atom_site_label_1
_geom_bond_atom_site_label_2
_geom_bond_distance
_geom_bond_site_symmetry_2
_geom_bond_publ_flag
Co N3 2.0152(19) . ?
Co N4 2.0177(18) . ?
Co N1 2.0206(18) . ?
Co N2 2.0228(18) . ?
N1 C1 1.339(3) . ?
N1 C11 1.368(3) . ?
N2 C10 1.341(3) . ?
N2 C12 1.367(3) . ?
N3 C25 1.338(3) . ?
N3 C35 1.361(3) . ?
N4 C34 1.337(3) . ?
N4 C36 1.362(3) . ?
C1 C2 1.410(3) . ?
C1 C13 1.473(3) . ?
C2 C3 1.361(3) . ?
C3 C4 1.403(3) . ?
C4 C11 1.397(3) . ?
C4 C5 1.430(3) . ?
C5 C6 1.346(4) . ?
C6 C7 1.429(3) . ?
C7 C12 1.402(3) . ?
C7 C8 1.407(3) . ?
C8 C9 1.360(3) . ?
C9 C10 1.406(3) . ?
C10 C19 1.474(3) . ?
C11 C12 1.435(3) . ?
C13 C14 1.397(3) . ?
C13 C18 1.398(3) . ?
C14 C15 1.372(4) . ?
C15 C16 1.383(4) . ?
C16 C17 1.380(4) . ?
C17 C18 1.381(3) . ?
C19 C20 1.394(3) . ?
C19 C24 1.395(3) . ?
C20 C21 1.382(4) . ?
C21 C22 1.378(4) . ?
C22 C23 1.377(4) . ?
C23 C24 1.381(4) . ?
C25 C26 1.407(4) . ?
C25 C37 1.475(4) . ?
C26 C27 1.361(4) . ?
C27 C28 1.405(4) . ?
C28 C35 1.397(3) . ?
C28 C29 1.425(4) . ?
C29 C30 1.349(4) . ?
C30 C31 1.433(4) . ?
C31 C36 1.398(3) . ?
C31 C32 1.399(4) . ?
C32 C33 1.369(4) . ?
C33 C34 1.406(3) . ?
C34 C43 1.475(3) . ?
C35 C36 1.433(3) . ?
C37 C42 1.389(3) . ?
C37 C38 1.397(4) . ?
C38 C39 1.380(4) . ?
C39 C40 1.379(4) . ?
C40 C41 1.379(4) . ?
C41 C42 1.382(4) . ?
C43 C48 1.392(3) . ?
C43 C44 1.393(3) . ?
C44 C45 1.376(3) . ?
C45 C46 1.379(4) . ?
C46 C47 1.377(4) . ?
C47 C48 1.388(4) . ?
Cl1 O2 1.412(2) . ?
Cl1 O3 1.415(3) . ?
Cl1 O1 1.421(2) . ?
Cl1 O4 1.424(2) . ?
Cl2 O7 1.370(3) . ?
Cl2 O6 1.377(3) . ?
Cl2 O8 1.426(2) . ?
Cl2 O5 1.448(3) . ?
